data_2241487
loop_
_publ_author_name
'Valderrama-Garc\'ia, Bianca X.'
'Reyes-Mart\'inez, Reyna'
'Hern\'andez-Ortega, Sim\'on'
'Morales-Morales, David'
'Rivera, Ernesto'

_publ_section_title
;
 Crystal structure of 2-(thiophen-3-yl)ethyl pyrene-1-carboxylate
;
_journal_coeditor_code BG2569
_journal_issue 12
_journal_name_full 'Acta Crystallographica Section E'
_journal_page_first o926
_journal_page_last o927
_journal_paper_doi 10.1107/S2056989015020873
_journal_volume 71
_journal_year 2015
_chemical_formula_iupac 'C23 H16 O2 S'
_chemical_formula_moiety 'C23 H16 O2 S'
_chemical_formula_sum 'C23 H16 O2 S'
_chemical_formula_weight 356.42
_chemical_name_systematic
;
2-(Thiophen-3-yl)ethyl pyrene-1-carboxylate
;
_space_group_crystal_system orthorhombic
_space_group_IT_number 33
_space_group_name_Hall 'P 2c -2n'
_space_group_name_H-M_alt 'P n a 21'
_symmetry_space_group_name_Hall 'P 2c -2n'
_symmetry_space_group_name_H-M 'P n a 21'
_atom_sites_solution_hydrogens geom
_audit_creation_method SHELXL-2014/6
_cell_angle_alpha 90
_cell_angle_beta 90
_cell_angle_gamma 90
_cell_formula_units_Z 4
_cell_length_a 12.020(9)
_cell_length_b 7.576(6)
_cell_length_c 18.521(14)
_cell_measurement_temperature 298(2)
_cell_measurement_theta_max 25.55
_cell_measurement_theta_min 2.20
_cell_volume 1687(2)
_computing_cell_refinement
;
SAINT (Bruker, 2012)
;
_computing_data_collection
;
APEX2 (Bruker, 2012)
;
_computing_data_reduction
;
SAINT (Bruker, 2012)
;
_computing_molecular_graphics
;
SHELXTL (Sheldrick 2008)
;
_computing_publication_material
;
PLATON (Spek, 2009) and DIAMOND (Brandenburg, 2006)
;
_computing_structure_refinement
;
SHELXL2014 (Sheldrick, 2015)
;
_computing_structure_solution
;
SHELXS97 (Sheldrick 2008)
;
_diffrn_ambient_temperature 298(2)
_diffrn_measured_fraction_theta_full 1.000
_diffrn_measured_fraction_theta_max 0.988
_diffrn_measurement_device_type 'Bruker APEXII CCD'
_diffrn_measurement_method '\f and \w scans'
_diffrn_radiation_type MoK\a
_diffrn_radiation_wavelength 0.71073
_diffrn_reflns_av_R_equivalents 0.1619
_diffrn_reflns_limit_h_max 14
_diffrn_reflns_limit_h_min -14
_diffrn_reflns_limit_k_max 8
_diffrn_reflns_limit_k_min -9
_diffrn_reflns_limit_l_max 22
_diffrn_reflns_limit_l_min -22
_diffrn_reflns_number 11964
_diffrn_reflns_theta_full 25.242
_diffrn_reflns_theta_max 25.566
_diffrn_reflns_theta_min 2.199
_exptl_absorpt_coefficient_mu 0.207
_exptl_absorpt_correction_type multi-scan
_exptl_absorpt_process_details
;
(SADABS; Bruker, 2012)
;
_exptl_crystal_colour yellow
_exptl_crystal_density_diffrn 1.404
_exptl_crystal_description Prism
_exptl_crystal_F_000 744
_exptl_crystal_size_max 0.300
_exptl_crystal_size_mid 0.230
_exptl_crystal_size_min 0.170
_refine_diff_density_max 0.188
_refine_diff_density_min -0.164
_refine_ls_abs_structure_details
;
 Refined as an inversion twin.
;
_refine_ls_abs_structure_Flack 0.3(2)
_refine_ls_extinction_coef 0.014(3)
_refine_ls_extinction_expression Fc^*^=kFc[1+0.001xFc^2^\l^3^/sin(2\q)]^-1/4^
_refine_ls_extinction_method
;
SHELXL2014 (Sheldrick, 2015)
;
_refine_ls_goodness_of_fit_ref 1.053
_refine_ls_hydrogen_treatment constr
_refine_ls_matrix_type full
_refine_ls_number_parameters 256
_refine_ls_number_reflns 3116
_refine_ls_number_restraints 56
_refine_ls_restrained_S_all 1.051
_refine_ls_R_factor_all 0.0796
_refine_ls_R_factor_gt 0.0573
_refine_ls_shift/su_max 0.000
_refine_ls_shift/su_mean 0.000
_refine_ls_structure_factor_coef Fsqd
_refine_ls_weighting_details 'w=1/[\s^2^(Fo^2^)+(0.0753P)^2^+0.2852P] where P=(Fo^2^+2Fc^2^)/3'
_refine_ls_weighting_scheme calc
_refine_ls_wR_factor_gt 0.1244
_refine_ls_wR_factor_ref 0.1476
_reflns_number_gt 2546
_reflns_number_total 3116
_reflns_threshold_expression 'I > 2\s(I)'
_cod_data_source_file bg2569sup1.cif
_cod_data_source_block I
_cod_database_code 2241487
_shelx_space_group_comment
;
The symmetry employed for this shelxl refinement is uniquely defined
by the following loop, which should always be used as a source of
symmetry information in preference to the above space-group names.
They are only intended as comments.
;
_shelx_estimated_absorpt_t_min 0.941
_shelx_estimated_absorpt_t_max 0.966
_shelxl_version_number 2014/6

loop_
_space_group_symop_operation_xyz
'x, y, z'
'-x, -y, z+1/2'
'x+1/2, -y+1/2, z'
'-x+1/2, y+1/2, z+1/2'

loop_
_atom_site_type_symbol
_atom_site_label
_atom_site_fract_x
_atom_site_fract_y
_atom_site_fract_z
_atom_site_U_iso_or_equiv
_atom_site_adp_type
_atom_site_calc_flag
_atom_site_occupancy
_atom_site_disorder_assembly
_atom_site_disorder_group
O O1 0.4023(3) 0.3325(5) 0.6430(2) 0.0658(10) Uani d 1 . .
O O2 0.4120(3) 0.0607(4) 0.59746(17) 0.0510(8) Uani d 1 . .
C C1 0.2701(3) 0.2387(6) 0.5549(2) 0.0420(10) Uani d 1 . .
C C2 0.1998(4) 0.0944(7) 0.5482(3) 0.0500(11) Uani d 1 . .
H H2 0.2155 -0.0085 0.5736 0.060 Uiso calc 1 . .
C C3 0.1074(3) 0.1005(6) 0.5046(3) 0.0492(11) Uani d 1 . .
H H3 0.0598 0.0039 0.5025 0.059 Uiso calc 1 . .
C C3A 0.0849(3) 0.2482(6) 0.4641(2) 0.0440(10) Uani d 1 . .
C C3B 0.1558(3) 0.3963(5) 0.4684(2) 0.0390(9) Uani d 1 . .
C C4 -0.0076(4) 0.2540(6) 0.4150(3) 0.0523(12) Uani d 1 . .
H H4 -0.0551 0.1575 0.4115 0.063 Uiso calc 1 . .
C C5 -0.0260(4) 0.3965(8) 0.3746(3) 0.0552(12) Uani d 1 . .
H H5 -0.0868 0.3972 0.3435 0.066 Uiso calc 1 . .
C C5A 0.0444(4) 0.5480(7) 0.3774(2) 0.0490(11) Uani d 1 . .
C C5B 0.1362(3) 0.5460(6) 0.4248(2) 0.0434(10) Uani d 1 . .
C C6 0.0274(5) 0.6961(8) 0.3344(3) 0.0630(14) Uani d 1 . .
H H6 -0.0342 0.7004 0.3041 0.076 Uiso calc 1 . .
C C7 0.0992(5) 0.8348(8) 0.3360(3) 0.0705(15) Uani d 1 . .
H H7 0.0872 0.9309 0.3057 0.085 Uiso calc 1 . .
C C8 0.1889(5) 0.8350(7) 0.3816(3) 0.0622(13) Uani d 1 . .
H H8 0.2368 0.9312 0.3822 0.075 Uiso calc 1 . .
C C8A 0.2087(4) 0.6929(6) 0.4269(2) 0.0486(11) Uani d 1 . .
C C9 0.2985(4) 0.6875(6) 0.4764(3) 0.0507(11) Uani d 1 . .
H H9 0.3459 0.7843 0.4795 0.061 Uiso calc 1 . .
C C10 0.3174(4) 0.5475(6) 0.5188(3) 0.0485(10) Uani d 1 . .
H H10 0.3766 0.5510 0.5511 0.058 Uiso calc 1 . .
C C10A 0.2495(3) 0.3931(6) 0.5161(2) 0.0408(9) Uani d 1 . .
C C11 0.3678(4) 0.2211(6) 0.6034(3) 0.0477(10) Uani d 1 . .
C C12 0.5016(4) 0.0193(6) 0.6460(3) 0.0521(11) Uani d 1 . .
H H12A 0.4762 0.0247 0.6957 0.063 Uiso calc 1 . .
H H12B 0.5622 0.1027 0.6400 0.063 Uiso calc 1 . .
C C13 0.5397(4) -0.1636(6) 0.6279(3) 0.0537(11) Uani d 1 . .
H H13A 0.4753 -0.2406 0.6255 0.064 Uiso calc 1 . .
H H13B 0.5739 -0.1623 0.5804 0.064 Uiso calc 1 . .
C C14 0.6204(3) -0.2380(6) 0.6806(2) 0.0450(9) Uani d 1 . .
C C15 0.7168(4) -0.1566(7) 0.7033(3) 0.0582(12) Uani d 1 . .
H H15 0.7400 -0.0471 0.6864 0.070 Uiso calc 1 A 1
C C16 0.6081(4) -0.4007(7) 0.7125(3) 0.0553(11) Uani d 1 . .
H H16 0.5479 -0.4733 0.7017 0.066 Uiso calc 1 B 1
S S1 0.7874(4) -0.2729(6) 0.7637(3) 0.0658(13) Uani d 0.523(7) C 1
C C17 0.6862(17) -0.450(3) 0.7596(15) 0.066(4) Uani d 0.523(7) C 1
H H17 0.6883 -0.5554 0.7854 0.079 Uiso calc 0.523(7) C 1
S S1A 0.7088(5) -0.4534(8) 0.7678(4) 0.0682(16) Uani d 0.477(7) C 2
C C17A 0.782(2) -0.250(3) 0.7479(15) 0.071(5) Uani d 0.477(7) C 2
H H17A 0.8515 -0.2173 0.7653 0.085 Uiso calc 0.477(7) C 2

loop_
_atom_site_aniso_label
_atom_site_aniso_U_11
_atom_site_aniso_U_22
_atom_site_aniso_U_33
_atom_site_aniso_U_12
_atom_site_aniso_U_13
_atom_site_aniso_U_23
O1 0.070(2) 0.0563(19) 0.071(2) 0.0105(17) -0.0173(18) -0.0139(18)
O2 0.0506(16) 0.0516(16) 0.0507(16) 0.0079(14) -0.0132(14) -0.0026(15)
C1 0.040(2) 0.047(2) 0.039(2) 0.0071(18) 0.0023(18) -0.0015(18)
C2 0.049(3) 0.048(3) 0.053(3) 0.000(2) 0.010(2) 0.005(2)
C3 0.042(2) 0.049(2) 0.056(3) -0.0065(19) 0.001(2) -0.002(2)
C3A 0.038(2) 0.050(2) 0.044(2) -0.0021(17) 0.0097(18) -0.0046(19)
C3B 0.0375(19) 0.043(2) 0.037(2) 0.0057(16) 0.0066(17) -0.0062(17)
C4 0.037(2) 0.066(3) 0.054(3) -0.006(2) 0.0048(19) -0.007(2)
C5 0.044(2) 0.077(3) 0.044(2) 0.006(2) -0.006(2) -0.007(2)
C5A 0.049(2) 0.061(3) 0.037(2) 0.014(2) 0.0033(19) -0.005(2)
C5B 0.046(2) 0.050(2) 0.0343(18) 0.0089(19) 0.0069(18) -0.0044(19)
C6 0.073(3) 0.070(3) 0.045(3) 0.019(3) -0.008(2) -0.001(2)
C7 0.103(4) 0.056(3) 0.052(3) 0.018(3) -0.005(3) 0.005(2)
C8 0.080(3) 0.049(3) 0.058(3) 0.003(2) 0.007(3) 0.005(2)
C8A 0.054(3) 0.045(2) 0.046(2) 0.0068(19) 0.010(2) -0.004(2)
C9 0.049(2) 0.043(2) 0.060(3) -0.0017(19) 0.004(2) -0.003(2)
C10 0.043(2) 0.048(3) 0.054(2) 0.0007(19) 0.001(2) -0.006(2)
C10A 0.0352(19) 0.046(2) 0.041(2) 0.0034(17) 0.0052(17) -0.0051(18)
C11 0.046(2) 0.050(2) 0.047(2) 0.0033(19) 0.001(2) 0.000(2)
C12 0.053(2) 0.053(2) 0.051(3) 0.004(2) -0.010(2) 0.002(2)
C13 0.056(2) 0.056(3) 0.049(2) 0.005(2) -0.006(2) 0.003(2)
C14 0.0417(17) 0.0518(19) 0.041(2) 0.0043(14) 0.0039(16) 0.0031(16)
C15 0.0474(19) 0.062(2) 0.065(3) -0.0019(17) -0.0052(19) 0.010(2)
C16 0.056(2) 0.055(2) 0.055(2) -0.0008(17) -0.002(2) 0.0091(18)
S1 0.0549(17) 0.071(2) 0.071(3) 0.0106(14) -0.0107(16) 0.0112(17)
C17 0.065(5) 0.070(5) 0.063(7) 0.004(4) -0.009(5) 0.011(5)
S1A 0.069(3) 0.067(2) 0.068(3) 0.0100(18) -0.016(2) 0.0109(19)
C17A 0.063(5) 0.073(5) 0.076(10) 0.007(4) -0.014(6) 0.012(6)

loop_
_atom_type_symbol
_atom_type_description
_atom_type_scat_dispersion_real
_atom_type_scat_dispersion_imag
_atom_type_scat_source
C C 0.0033 0.0016 'International Tables Vol C Tables 4.2.6.8 and 6.1.1.4'
H H 0.0000 0.0000 'International Tables Vol C Tables 4.2.6.8 and 6.1.1.4'
O O 0.0106 0.0060 'International Tables Vol C Tables 4.2.6.8 and 6.1.1.4'
S S 0.1246 0.1234 'International Tables Vol C Tables 4.2.6.8 and 6.1.1.4'

loop_
_geom_angle_atom_site_label_1
_geom_angle_atom_site_label_2
_geom_angle_atom_site_label_3
_geom_angle
C11 O2 C12 116.5(3)
C2 C1 C10A 120.4(4)
C2 C1 C11 117.7(4)
C10A C1 C11 121.9(4)
C3 C2 C1 121.3(4)
C3 C2 H2 119.4
C1 C2 H2 119.4
C2 C3 C3A 120.5(4)
C2 C3 H3 119.7
C3A C3 H3 119.7
C3 C3A C3B 119.9(4)
C3 C3A C4 121.5(4)
C3B C3A C4 118.6(4)
C3A C3B C5B 120.4(4)
C3A C3B C10A 119.7(4)
C5B C3B C10A 119.9(4)
C5 C4 C3A 120.6(4)
C5 C4 H4 119.7
C3A C4 H4 119.7
C4 C5 C5A 122.2(4)
C4 C5 H5 118.9
C5A C5 H5 118.9
C6 C5A C5B 118.7(5)
C6 C5A C5 122.7(5)
C5B C5A C5 118.6(4)
C5A C5B C3B 119.7(4)
C5A C5B C8A 119.5(4)
C3B C5B C8A 120.9(4)
C7 C6 C5A 121.2(5)
C7 C6 H6 119.4
C5A C6 H6 119.4
C6 C7 C8 120.9(5)
C6 C7 H7 119.6
C8 C7 H7 119.6
C7 C8 C8A 120.5(5)
C7 C8 H8 119.7
C8A C8 H8 119.7
C8 C8A C5B 119.2(4)
C8 C8A C9 123.0(5)
C5B C8A C9 117.8(4)
C10 C9 C8A 122.0(4)
C10 C9 H9 119.0
C8A C9 H9 119.0
C9 C10 C10A 122.1(4)
C9 C10 H10 118.9
C10A C10 H10 118.9
C1 C10A C10 124.5(4)
C1 C10A C3B 118.2(4)
C10 C10A C3B 117.2(4)
O1 C11 O2 123.9(4)
O1 C11 C1 125.7(4)
O2 C11 C1 110.4(4)
O2 C12 C13 106.9(4)
O2 C12 H12A 110.3
C13 C12 H12A 110.3
O2 C12 H12B 110.3
C13 C12 H12B 110.3
H12A C12 H12B 108.6
C14 C13 C12 113.7(4)
C14 C13 H13A 108.8
C12 C13 H13A 108.8
C14 C13 H13B 108.8
C12 C13 H13B 108.8
H13A C13 H13B 107.7
C16 C14 C15 111.2(4)
C16 C14 C13 123.4(4)
C15 C14 C13 125.4(4)
C17A C15 C14 116.2(10)
C14 C15 S1 113.5(4)
C14 C15 H15 123.3
S1 C15 H15 123.3
C17 C16 C14 117.1(10)
C14 C16 S1A 114.1(4)
C17 C16 H16 121.4
C14 C16 H16 121.4
C15 S1 C17 91.3(8)
C16 C17 S1 106.9(14)
C16 C17 H17 126.5
S1 C17 H17 126.5
C16 S1A C17A 91.4(8)
C15 C17A S1A 106.9(14)
C15 C17A H17A 126.5
S1A C17A H17A 126.5

loop_
_geom_bond_atom_site_label_1
_geom_bond_atom_site_label_2
_geom_bond_distance
O1 C11 1.193(6)
O2 C11 1.330(5)
O2 C12 1.438(5)
C1 C2 1.388(7)
C1 C10A 1.395(6)
C1 C11 1.484(6)
C2 C3 1.373(6)
C2 H2 0.9300
C3 C3A 1.375(7)
C3 H3 0.9300
C3A C3B 1.411(6)
C3A C4 1.437(7)
C3B C5B 1.412(6)
C3B C10A 1.432(6)
C4 C5 1.332(7)
C4 H4 0.9300
C5 C5A 1.427(7)
C5 H5 0.9300
C5A C6 1.391(7)
C5A C5B 1.409(6)
C5B C8A 1.413(7)
C6 C7 1.360(9)
C6 H6 0.9300
C7 C8 1.369(8)
C7 H7 0.9300
C8 C8A 1.386(7)
C8 H8 0.9300
C8A C9 1.417(6)
C9 C10 1.339(7)
C9 H9 0.9300
C10 C10A 1.427(7)
C10 H10 0.9300
C12 C13 1.498(7)
C12 H12A 0.9700
C12 H12B 0.9700
C13 C14 1.488(6)
C13 H13A 0.9700
C13 H13B 0.9700
C14 C16 1.375(6)
C14 C15 1.378(6)
C15 C17A 1.341(19)
C15 S1 1.656(6)
C15 H15 0.9300
C16 C17 1.334(19)
C16 S1A 1.635(6)
C16 H16 0.9300
S1 C17 1.814(16)
C17 H17 0.9300
S1A C17A 1.810(17)
C17A H17A 0.9300

loop_
_geom_hbond_atom_site_label_D
_geom_hbond_atom_site_label_H
_geom_hbond_atom_site_label_A
_geom_hbond_site_symmetry_A
_geom_hbond_distance_DH
_geom_hbond_distance_HA
_geom_hbond_distance_DA
_geom_hbond_angle_DHA
C16 H16 O1 1_545 0.93 2.55 3.448(6) 161
C13 H13B Cg3 3_555 0.97 2.86 3.776(5) 155

loop_
_geom_torsion_atom_site_label_1
_geom_torsion_atom_site_label_2
_geom_torsion_atom_site_label_3
_geom_torsion_atom_site_label_4
_geom_torsion
C10A C1 C2 C3 -1.3(6)
C11 C1 C2 C3 179.7(4)
C1 C2 C3 C3A 2.7(7)
C2 C3 C3A C3B -1.4(6)
C2 C3 C3A C4 176.4(4)
C3 C3A C3B C5B 177.4(4)
C4 C3A C3B C5B -0.5(5)
C3 C3A C3B C10A -1.3(6)
C4 C3A C3B C10A -179.2(4)
C3 C3A C4 C5 -177.9(4)
C3B C3A C4 C5 -0.1(6)
C3A C4 C5 C5A 0.4(7)
C4 C5 C5A C6 178.7(5)
C4 C5 C5A C5B -0.2(6)
C6 C5A C5B C3B -179.4(4)
C5 C5A C5B C3B -0.4(6)
C6 C5A C5B C8A -0.6(6)
C5 C5A C5B C8A 178.3(4)
C3A C3B C5B C5A 0.8(5)
C10A C3B C5B C5A 179.4(4)
C3A C3B C5B C8A -178.0(4)
C10A C3B C5B C8A 0.7(6)
C5B C5A C6 C7 2.1(7)
C5 C5A C6 C7 -176.8(5)
C5A C6 C7 C8 -2.0(8)
C6 C7 C8 C8A 0.4(8)
C7 C8 C8A C5B 1.0(7)
C7 C8 C8A C9 -178.5(5)
C5A C5B C8A C8 -0.9(6)
C3B C5B C8A C8 177.9(4)
C5A C5B C8A C9 178.7(4)
C3B C5B C8A C9 -2.6(6)
C8 C8A C9 C10 -178.8(5)
C5B C8A C9 C10 1.7(6)
C8A C9 C10 C10A 1.2(7)
C2 C1 C10A C10 -179.4(4)
C11 C1 C10A C10 -0.4(6)
C2 C1 C10A C3B -1.4(6)
C11 C1 C10A C3B 177.6(4)
C9 C10 C10A C1 174.9(4)
C9 C10 C10A C3B -3.1(6)
C3A C3B C10A C1 2.7(5)
C5B C3B C10A C1 -176.0(4)
C3A C3B C10A C10 -179.2(4)
C5B C3B C10A C10 2.1(5)
C12 O2 C11 O1 4.5(7)
C12 O2 C11 C1 -174.8(4)
C2 C1 C11 O1 -140.3(5)
C10A C1 C11 O1 40.7(7)
C2 C1 C11 O2 38.9(5)
C10A C1 C11 O2 -140.0(4)
C11 O2 C12 C13 -178.3(4)
O2 C12 C13 C14 -170.9(4)
C12 C13 C14 C16 128.8(5)
C12 C13 C14 C15 -52.1(6)
C16 C14 C15 C17A 3.1(17)
C13 C14 C15 C17A -176.1(17)
C16 C14 C15 S1 -1.9(6)
C13 C14 C15 S1 178.9(5)
C15 C14 C16 C17 1.6(16)
C13 C14 C16 C17 -179.2(16)
C15 C14 C16 S1A 0.1(6)
C13 C14 C16 S1A 179.3(5)
C14 C15 S1 C17 1.3(11)
C14 C16 C17 S1 -1(2)
C15 S1 C17 C16 -0.4(18)
C14 C16 S1A C17A -2.2(12)
C14 C15 C17A S1A -5(2)
C16 S1A C17A C15 3.8(19)

_cod_database_fobs_code 2241487
